data_7011550
loop_
_publ_author_name
'Klein, Axel'
'McInnes, Eric J. L.'
'Kaim, Wolfgang'

_publ_section_title
;
 Organometallic platinum(ii) complexes of methyl-substituted
 phenanthrolines
;
_journal_issue 11
_journal_name_full 'Journal of the Chemical Society, Dalton Transactions'
_journal_page_first 2371
_journal_paper_doi 10.1039/b201419j
_journal_year 2002
_chemical_formula_sum 'C32 H34 N2 Pt'
_chemical_formula_weight 641.70
_chemical_name_common 2,9-Dimethyl-1,10-phenanthroline-dimesitylplatinum(II)
_chemical_name_systematic
; 
?
;
_space_group_IT_number 14
_symmetry_cell_setting monoclinic
_symmetry_space_group_name_Hall '-P 2yn'
_symmetry_space_group_name_H-M 'P 1 21/n 1'
_atom_sites_solution_hydrogens geom
_atom_sites_solution_primary direct
_atom_sites_solution_secondary difmap
_audit_creation_method SHELXL
_cell_angle_alpha 90.00
_cell_angle_beta 93.662(14)
_cell_angle_gamma 90.00
_cell_formula_units_Z 4
_cell_length_a 7.9365(11)
_cell_length_b 21.999(3)
_cell_length_c 15.287(3)
_cell_measurement_temperature 183(2)
_cell_volume 2663.6(7)
_computing_cell_refinement 'Siemens Diffractometer Software'
_computing_data_collection 'Siemens Diffractometer Software'
_computing_data_reduction 'SHELXLTL-Plus X-DisK'
_computing_molecular_graphics 'SHELXLTL-Plus XP'
_computing_publication_material SHELXL-94
_computing_structure_refinement 'SHELXL-93 (Sheldrick, 1993)'
_computing_structure_solution 'SHELXS-86 (Sheldrick, 1990)'
_diffrn_ambient_temperature 183(2)
_diffrn_measurement_device Siemens-P4
_diffrn_measurement_method '\w scans'
_diffrn_radiation_monochromator graphite
_diffrn_radiation_source 'fine-focus sealed tube'
_diffrn_radiation_type MoK\a
_diffrn_radiation_wavelength 0.71073
_diffrn_reflns_av_R_equivalents 0.0639
_diffrn_reflns_av_sigmaI/netI 0.1110
_diffrn_reflns_limit_h_max 10
_diffrn_reflns_limit_h_min -1
_diffrn_reflns_limit_k_max 29
_diffrn_reflns_limit_k_min -1
_diffrn_reflns_limit_l_max 20
_diffrn_reflns_limit_l_min -20
_diffrn_reflns_number 8259
_diffrn_reflns_theta_max 28.96
_diffrn_reflns_theta_min 1.62
_exptl_absorpt_coefficient_mu 5.290
_exptl_absorpt_correction_type psi-scan
_exptl_crystal_colour orange
_exptl_crystal_density_diffrn 1.600
_exptl_crystal_description fraction
_exptl_crystal_F_000 1272
_exptl_crystal_size_max 0.4
_exptl_crystal_size_mid 0.3
_exptl_crystal_size_min 0.2
_refine_diff_density_max 1.529
_refine_diff_density_min -2.945
_refine_diff_density_rms 0.247
_refine_ls_extinction_method none
_refine_ls_goodness_of_fit_all 1.089
_refine_ls_goodness_of_fit_obs 1.128
_refine_ls_matrix_type full
_refine_ls_number_parameters 324
_refine_ls_number_reflns 6515
_refine_ls_number_restraints 0
_refine_ls_restrained_S_all 1.229
_refine_ls_restrained_S_obs 1.128
_refine_ls_R_factor_all 0.1141
_refine_ls_R_factor_obs 0.0608
_refine_ls_shift/esd_max -0.006
_refine_ls_shift/esd_mean 0.000
_refine_ls_structure_factor_coef Fsqd
_refine_ls_weighting_details 'w=1/[\s^2^(Fo^2^)+(0.0491P)^2^+13.9420P] where P=(Fo^2^+2Fc^2^)/3'
_refine_ls_weighting_scheme calc
_refine_ls_wR_factor_all 0.1629
_refine_ls_wR_factor_obs 0.1203
_reflns_number_observed 4303
_reflns_number_total 6522
_reflns_observed_criterion >2sigma(I)
_cod_data_source_file b201419j.txt
_cod_data_source_block ptnpsi2
_cod_depositor_comments
;
The following automatic conversions were performed:

'_exptl_absorpt_correction_type' tag value 'Psi-scans' was replaced
with 'psi-scan' value.

Automatic conversion script
Id: cif_fix_values 1646 2011-03-28 12:23:43Z adriana 

The following automatic conversions were performed:

'_refine_ls_weighting_scheme' value 'calc
w=1/[\s^2^(Fo^2^)+(0.0491P)^2^+13.9420P] where P=(Fo^2^+2Fc^2^)/3'
was changed to 'calc'. New tag '_refine_ls_weighting_details' was
created. The value of the new tag was set to
'w=1/[\s^2^(Fo^2^)+(0.0491P)^2^+13.9420P] where P=(Fo^2^+2Fc^2^)/3'.

Automatic conversion script
Id: cif_fix_values 3143 2015-03-26 13:38:13Z robertas 
;
_cod_original_sg_symbol_H-M P21/n
_cod_database_code 7011550

loop_
_symmetry_equiv_pos_as_xyz
'x, y, z'
'-x+1/2, y+1/2, -z+1/2'
'-x, -y, -z'
'x-1/2, -y-1/2, z-1/2'

loop_
_atom_site_aniso_label
_atom_site_aniso_U_11
_atom_site_aniso_U_22
_atom_site_aniso_U_33
_atom_site_aniso_U_23
_atom_site_aniso_U_13
_atom_site_aniso_U_12
Pt1 0.0155(2) 0.0178(2) 0.0173(2) 0.0013(2) 0.00353(11) 0.0002(2)
C1 0.029(6) 0.013(4) 0.028(5) 0.002(4) 0.001(4) -0.002(4)
C10 0.009(4) 0.021(4) 0.023(5) -0.001(4) 0.004(4) 0.008(4)
N1 0.020(4) 0.015(4) 0.029(4) 0.000(3) 0.013(4) 0.011(3)
N2 0.023(5) 0.025(4) 0.020(4) -0.002(3) 0.005(4) -0.001(4)
C19 0.025(6) 0.026(5) 0.025(5) 0.004(4) 0.007(4) 0.004(5)
C30 0.033(6) 0.023(5) 0.023(5) 0.007(4) 0.010(5) 0.008(5)
C28 0.026(6) 0.013(4) 0.033(5) -0.003(4) 0.005(5) -0.004(4)
C21 0.045(7) 0.034(6) 0.023(5) 0.008(4) 0.014(5) 0.013(6)
C20 0.022(6) 0.033(6) 0.038(6) 0.018(5) 0.012(5) 0.006(5)
C25 0.033(6) 0.037(6) 0.025(5) -0.009(4) 0.007(5) 0.008(5)
C27 0.044(7) 0.024(5) 0.044(7) -0.007(5) 0.014(6) -0.005(5)
C24 0.042(7) 0.036(6) 0.029(6) -0.007(5) -0.001(5) 0.010(6)
C29 0.033(6) 0.023(5) 0.033(6) -0.007(4) 0.007(5) 0.006(5)
C22 0.041(7) 0.042(7) 0.022(5) 0.008(4) 0.012(5) 0.016(6)
C18 0.015(4) 0.032(5) 0.030(5) 0.012(5) -0.005(4) -0.001(5)
C6 0.013(5) 0.026(5) 0.021(5) 0.001(4) 0.009(4) 0.003(4)
C12 0.023(5) 0.020(5) 0.021(5) 0.004(4) 0.002(4) 0.003(4)
C15 0.022(5) 0.018(4) 0.019(5) 0.003(3) -0.002(4) 0.000(4)
C5 0.033(6) 0.032(6) 0.034(6) 0.013(5) 0.011(5) 0.009(5)
C13 0.032(6) 0.017(4) 0.024(5) 0.004(4) 0.016(5) -0.009(4)
C2 0.041(7) 0.027(5) 0.026(5) 0.005(4) 0.016(5) -0.010(5)
C9 0.027(6) 0.032(6) 0.022(5) -0.003(4) 0.002(4) 0.002(5)
C16 0.019(5) 0.031(5) 0.027(5) 0.003(4) 0.004(4) 0.000(5)
C3 0.038(7) 0.022(5) 0.034(6) -0.011(4) 0.016(5) -0.015(5)
C11 0.018(5) 0.012(4) 0.028(5) -0.002(4) 0.003(4) -0.003(4)
C32 0.039(7) 0.021(5) 0.032(6) -0.002(4) 0.014(5) -0.004(5)
C14 0.019(5) 0.028(5) 0.030(6) -0.008(4) 0.006(4) -0.003(4)
C26 0.050(9) 0.037(6) 0.047(8) -0.013(6) -0.002(6) -0.002(6)
C31 0.029(6) 0.029(6) 0.038(6) 0.014(5) 0.004(5) -0.008(5)
C7 0.027(6) 0.041(6) 0.038(7) -0.005(5) -0.002(5) -0.012(6)
C4 0.053(8) 0.022(5) 0.042(7) -0.001(5) 0.020(6) -0.012(6)
C23 0.047(8) 0.054(8) 0.020(5) -0.006(5) 0.002(5) 0.016(7)
C17 0.058(9) 0.039(7) 0.038(7) 0.005(5) 0.018(7) 0.004(7)
C8 0.098(14) 0.025(6) 0.056(9) -0.003(6) 0.030(9) -0.009(8)

loop_
_atom_site_label
_atom_site_type_symbol
_atom_site_fract_x
_atom_site_fract_y
_atom_site_fract_z
_atom_site_U_iso_or_equiv
_atom_site_thermal_displace_type
_atom_site_occupancy
_atom_site_calc_flag
_atom_site_refinement_flags
_atom_site_disorder_group
Pt1 Pt 0.34753(5) 0.16291(2) 0.58423(2) 0.01675(11) Uani 1 d . .
C1 C 0.3018(14) 0.2521(4) 0.6058(7) 0.023(2) Uani 1 d . .
C10 C 0.2367(12) 0.1437(4) 0.6958(6) 0.018(2) Uani 1 d . .
N1 N 0.4639(11) 0.1778(3) 0.4653(5) 0.021(2) Uani 1 d . .
N2 N 0.3321(11) 0.0735(4) 0.5208(5) 0.022(2) Uani 1 d . .
C19 C 0.5579(14) 0.2259(5) 0.4402(7) 0.025(2) Uani 1 d . .
C30 C 0.4051(15) 0.1382(5) 0.4029(7) 0.026(2) Uani 1 d . .
C28 C 0.2808(14) 0.0193(4) 0.5488(7) 0.024(2) Uani 1 d . .
C21 C 0.5146(16) 0.1986(5) 0.2872(7) 0.034(3) Uani 1 d . .
H21 H 0.5284(16) 0.2070(5) 0.2284(7) 0.040 Uiso 1 calc R .
C20 C 0.5837(14) 0.2356(5) 0.3499(7) 0.031(3) Uani 1 d . .
H20 H 0.6496(14) 0.2682(5) 0.3339(7) 0.037 Uiso 1 calc R .
C25 C 0.2659(15) 0.0402(5) 0.3693(7) 0.031(3) Uani 1 d . .
C27 C 0.2142(17) -0.0251(5) 0.4897(8) 0.037(3) Uani 1 d . .
H27 H 0.1762(17) -0.0619(5) 0.5109(8) 0.045 Uiso 1 calc R .
C24 C 0.2745(16) 0.0539(5) 0.2770(7) 0.036(3) Uani 1 d . .
H24 H 0.2277(16) 0.0267(5) 0.2358(7) 0.043 Uiso 1 calc R .
C29 C 0.3318(15) 0.0825(5) 0.4321(7) 0.029(2) Uani 1 d . .
C22 C 0.4208(16) 0.1468(5) 0.3108(7) 0.034(3) Uani 1 d . .
C18 C -0.0583(12) 0.1667(5) 0.6250(6) 0.026(2) Uani 1 d . .
H18A H -0.0261(59) 0.1492(26) 0.5710(9) 0.039 Uiso 1 calc R .
H18B H -0.0495(69) 0.2102(6) 0.6219(30) 0.039 Uiso 1 calc R .
H18C H -0.1727(16) 0.1556(29) 0.6345(25) 0.039 Uiso 1 calc R .
C6 C 0.1940(12) 0.2819(4) 0.5423(6) 0.020(2) Uani 1 d . .
C12 C 0.2491(13) 0.1017(4) 0.8454(6) 0.021(2) Uani 1 d . .
H12 H 0.3155(13) 0.0891(4) 0.8944(6) 0.025 Uiso 1 calc R .
C15 C 0.0575(13) 0.1433(4) 0.7001(6) 0.020(2) Uani 1 d . .
C5 C 0.1538(15) 0.3441(5) 0.5495(7) 0.033(3) Uani 1 d . .
H5 H 0.0755(15) 0.3615(5) 0.5091(7) 0.039 Uiso 1 calc R .
C13 C 0.0764(14) 0.1007(4) 0.8482(7) 0.024(2) Uani 1 d . .
C2 C 0.3775(16) 0.2895(5) 0.6720(7) 0.031(3) Uani 1 d . .
C9 C 0.1165(14) 0.2508(5) 0.4597(7) 0.027(2) Uani 1 d . .
H9A H 0.1885(51) 0.2568(30) 0.4123(15) 0.041 Uiso 1 calc R .
H9B H 0.0074(44) 0.2679(25) 0.4444(30) 0.041 Uiso 1 calc R .
H9C H 0.1050(91) 0.2080(8) 0.4706(17) 0.041 Uiso 1 calc R .
C16 C 0.5186(13) 0.1136(5) 0.7732(7) 0.025(2) Uani 1 d . .
H16A H 0.5571(17) 0.1219(31) 0.7161(13) 0.038 Uiso 1 calc R .
H16B H 0.5481(14) 0.0727(10) 0.7898(45) 0.038 Uiso 1 calc R .
H16C H 0.5710(14) 0.1415(23) 0.8149(34) 0.038 Uiso 1 calc R .
C3 C 0.3376(16) 0.3522(4) 0.6748(7) 0.030(3) Uani 1 d . .
H3 H 0.3888(16) 0.3756(4) 0.7196(7) 0.037 Uiso 1 calc R .
C11 C 0.3281(13) 0.1211(4) 0.7710(7) 0.019(2) Uani 1 d . .
C32 C 0.2908(15) 0.0042(5) 0.6444(7) 0.030(3) Uani 1 d . .
H32A H 0.2825(101) -0.0390(6) 0.6517(7) 0.045 Uiso 1 calc R .
H32B H 0.1997(60) 0.0237(30) 0.6718(12) 0.045 Uiso 1 calc R .
H32C H 0.3965(45) 0.0183(32) 0.6710(12) 0.045 Uiso 1 calc R .
C14 C -0.0175(14) 0.1226(5) 0.7744(7) 0.026(2) Uani 1 d . .
H14 H -0.1346(14) 0.1234(5) 0.7750(7) 0.031 Uiso 1 calc R .
C26 C 0.2052(18) -0.0142(6) 0.4002(8) 0.045(3) Uani 1 d . .
H26 H 0.1589(18) -0.0431(6) 0.3613(8) 0.054 Uiso 1 calc R .
C31 C 0.6355(15) 0.2677(5) 0.5075(7) 0.032(3) Uani 1 d . .
H31A H 0.5636(51) 0.3023(19) 0.5133(39) 0.048 Uiso 1 calc R .
H31B H 0.7436(47) 0.2808(29) 0.4900(27) 0.048 Uiso 1 calc R .
H31C H 0.6494(96) 0.2468(12) 0.5626(14) 0.048 Uiso 1 calc R .
C7 C 0.5051(15) 0.2643(6) 0.7385(8) 0.035(3) Uani 1 d . .
H7A H 0.4504(24) 0.2371(30) 0.7769(35) 0.053 Uiso 1 calc R .
H7B H 0.5568(78) 0.2969(6) 0.7722(38) 0.053 Uiso 1 calc R .
H7C H 0.5901(60) 0.2426(33) 0.7093(8) 0.053 Uiso 1 calc R .
C4 C 0.2294(18) 0.3795(5) 0.6159(8) 0.038(3) Uani 1 d . .
C23 C 0.3470(17) 0.1041(6) 0.2497(7) 0.040(3) Uani 1 d . .
H23 H 0.3497(17) 0.1116(6) 0.1900(7) 0.049 Uiso 1 calc R .
C17 C -0.0148(19) 0.0771(6) 0.9281(8) 0.044(3) Uani 1 d . .
H17A H -0.0765(101) 0.0409(26) 0.9120(20) 0.066 Uiso 1 calc R .
H17B H -0.0915(91) 0.1077(19) 0.9464(40) 0.066 Uiso 1 calc R .
H17C H 0.0671(21) 0.0683(41) 0.9753(23) 0.066 Uiso 1 calc R .
C8 C 0.1958(23) 0.4479(5) 0.6188(10) 0.059(5) Uani 1 d . .
H8A H 0.1456(132) 0.4610(11) 0.5631(26) 0.088 Uiso 1 calc R .
H8B H 0.3003(30) 0.4691(6) 0.6312(73) 0.088 Uiso 1 calc R .
H8C H 0.1202(115) 0.4565(8) 0.6638(51) 0.088 Uiso 1 calc R .

loop_
_atom_type_symbol
_atom_type_description
_atom_type_scat_dispersion_real
_atom_type_scat_dispersion_imag
_atom_type_scat_source
C C 0.0033 0.0016 'International Tables Vol C Tables 4.2.6.8 and 6.1.1.4'
H H 0.0000 0.0000 'International Tables Vol C Tables 4.2.6.8 and 6.1.1.4'
N N 0.0061 0.0033 'International Tables Vol C Tables 4.2.6.8 and 6.1.1.4'
Pt Pt -1.7033 8.3905 'International Tables Vol C Tables 4.2.6.8 and 6.1.1.4'

loop_
_geom_angle_atom_site_label_1
_geom_angle_atom_site_label_2
_geom_angle_atom_site_label_3
_geom_angle
_geom_angle_site_symmetry_1
_geom_angle_site_symmetry_3
_geom_angle_publ_flag
C10 Pt1 C1 88.4(4) . . ?
C10 Pt1 N1 176.8(3) . . ?
C1 Pt1 N1 94.7(4) . . ?
C10 Pt1 N2 99.9(3) . . ?
C1 Pt1 N2 159.2(4) . . ?
N1 Pt1 N2 77.0(3) . . ?
C2 C1 C6 115.8(9) . . ?
C2 C1 Pt1 127.6(8) . . ?
C6 C1 Pt1 116.4(7) . . ?
C11 C10 C15 115.0(9) . . ?
C11 C10 Pt1 122.3(7) . . ?
C15 C10 Pt1 122.0(7) . . ?
C30 N1 C19 118.1(8) . . ?
C30 N1 Pt1 110.9(6) . . ?
C19 N1 Pt1 129.7(7) . . ?
C28 N2 C29 117.7(9) . . ?
C28 N2 Pt1 131.8(7) . . ?
C29 N2 Pt1 107.7(6) . . ?
N1 C19 C20 120.3(10) . . ?
N1 C19 C31 119.7(9) . . ?
C20 C19 C31 120.0(10) . . ?
N1 C30 C22 124.1(10) . . ?
N1 C30 C29 117.2(9) . . ?
C22 C30 C29 118.6(10) . . ?
N2 C28 C27 121.4(10) . . ?
N2 C28 C32 120.8(9) . . ?
C27 C28 C32 117.8(9) . . ?
C20 C21 C22 119.9(10) . . ?
C21 C20 C19 121.5(10) . . ?
C26 C25 C29 117.4(10) . . ?
C26 C25 C24 123.4(11) . . ?
C29 C25 C24 119.1(11) . . ?
C26 C27 C28 120.4(11) . . ?
C23 C24 C25 121.9(11) . . ?
N2 C29 C25 123.6(10) . . ?
N2 C29 C30 117.1(9) . . ?
C25 C29 C30 119.3(10) . . ?
C21 C22 C23 124.2(10) . . ?
C21 C22 C30 115.8(11) . . ?
C23 C22 C30 120.0(11) . . ?
C5 C6 C1 121.7(10) . . ?
C5 C6 C9 114.7(9) . . ?
C1 C6 C9 123.5(9) . . ?
C13 C12 C11 122.0(10) . . ?
C14 C15 C10 121.2(9) . . ?
C14 C15 C18 117.4(9) . . ?
C10 C15 C18 121.4(9) . . ?
C4 C5 C6 120.9(11) . . ?
C12 C13 C14 116.8(9) . . ?
C12 C13 C17 123.2(11) . . ?
C14 C13 C17 120.0(10) . . ?
C1 C2 C3 120.2(11) . . ?
C1 C2 C7 120.7(10) . . ?
C3 C2 C7 119.0(11) . . ?
C4 C3 C2 123.4(11) . . ?
C12 C11 C10 122.4(9) . . ?
C12 C11 C16 116.5(9) . . ?
C10 C11 C16 121.1(9) . . ?
C15 C14 C13 122.5(10) . . ?
C25 C26 C27 119.2(11) . . ?
C3 C4 C5 117.8(10) . . ?
C3 C4 C8 121.7(12) . . ?
C5 C4 C8 120.4(13) . . ?
C24 C23 C22 120.8(11) . . ?

loop_
_geom_bond_atom_site_label_1
_geom_bond_atom_site_label_2
_geom_bond_distance
_geom_bond_site_symmetry_2
_geom_bond_publ_flag
Pt1 C10 2.014(9) . ?
Pt1 C1 2.027(9) . ?
Pt1 N1 2.117(8) . ?
Pt1 N2 2.193(8) . ?
C1 C2 1.409(15) . ?
C1 C6 1.414(14) . ?
C10 C11 1.410(14) . ?
C10 C15 1.428(13) . ?
N1 C30 1.353(14) . ?
N1 C19 1.364(13) . ?
N2 C28 1.338(12) . ?
N2 C29 1.370(13) . ?
C19 C20 1.423(14) . ?
C19 C31 1.48(2) . ?
C30 C22 1.433(14) . ?
C30 C29 1.440(15) . ?
C28 C27 1.410(14) . ?
C28 C32 1.496(14) . ?
C21 C20 1.35(2) . ?
C21 C22 1.42(2) . ?
C25 C26 1.38(2) . ?
C25 C29 1.413(15) . ?
C25 C24 1.45(2) . ?
C27 C26 1.39(2) . ?
C24 C23 1.33(2) . ?
C22 C23 1.42(2) . ?
C18 C15 1.514(13) . ?
C6 C5 1.410(14) . ?
C6 C9 1.530(14) . ?
C12 C13 1.374(15) . ?
C12 C11 1.400(13) . ?
C15 C14 1.393(13) . ?
C5 C4 1.39(2) . ?
C13 C14 1.398(15) . ?
C13 C17 1.548(14) . ?
C2 C3 1.416(15) . ?
C2 C7 1.50(2) . ?
C16 C11 1.519(14) . ?
C3 C4 1.35(2) . ?
C4 C8 1.53(2) . ?

loop_
_geom_torsion_atom_site_label_1
_geom_torsion_atom_site_label_2
_geom_torsion_atom_site_label_3
_geom_torsion_atom_site_label_4
_geom_torsion
_geom_torsion_site_symmetry_1
_geom_torsion_site_symmetry_2
_geom_torsion_site_symmetry_3
_geom_torsion_site_symmetry_4
_geom_torsion_publ_flag
C10 Pt1 C1 C2 69.3(10) . . . . ?
N1 Pt1 C1 C2 -111.3(10) . . . . ?
N2 Pt1 C1 C2 -176.4(8) . . . . ?
C10 Pt1 C1 C6 -117.5(8) . . . . ?
N1 Pt1 C1 C6 61.9(8) . . . . ?
N2 Pt1 C1 C6 -3.2(16) . . . . ?
C1 Pt1 C10 C11 -111.6(8) . . . . ?
N1 Pt1 C10 C11 79.0(67) . . . . ?
N2 Pt1 C10 C11 87.6(8) . . . . ?
C1 Pt1 C10 C15 78.0(8) . . . . ?
N1 Pt1 C10 C15 -91.4(65) . . . . ?
N2 Pt1 C10 C15 -82.8(8) . . . . ?
C10 Pt1 N1 C30 35.0(68) . . . . ?
C1 Pt1 N1 C30 -134.4(7) . . . . ?
N2 Pt1 N1 C30 26.3(7) . . . . ?
C10 Pt1 N1 C19 -158.7(61) . . . . ?
C1 Pt1 N1 C19 31.9(9) . . . . ?
N2 Pt1 N1 C19 -167.4(10) . . . . ?
C10 Pt1 N2 C28 -6.0(10) . . . . ?
C1 Pt1 N2 C28 -118.4(13) . . . . ?
N1 Pt1 N2 C28 173.5(10) . . . . ?
C10 Pt1 N2 C29 154.0(7) . . . . ?
C1 Pt1 N2 C29 41.6(14) . . . . ?
N1 Pt1 N2 C29 -26.5(7) . . . . ?
C30 N1 C19 C20 3.7(15) . . . . ?
Pt1 N1 C19 C20 -161.7(8) . . . . ?
C30 N1 C19 C31 -175.4(10) . . . . ?
Pt1 N1 C19 C31 19.2(14) . . . . ?
C19 N1 C30 C22 -6.5(16) . . . . ?
Pt1 N1 C30 C22 161.6(9) . . . . ?
C19 N1 C30 C29 169.5(9) . . . . ?
Pt1 N1 C30 C29 -22.4(12) . . . . ?
C29 N2 C28 C27 -5.7(16) . . . . ?
Pt1 N2 C28 C27 152.7(9) . . . . ?
C29 N2 C28 C32 175.0(10) . . . . ?
Pt1 N2 C28 C32 -26.7(15) . . . . ?
C22 C21 C20 C19 -3.3(17) . . . . ?
N1 C19 C20 C21 1.1(16) . . . . ?
C31 C19 C20 C21 -179.9(11) . . . . ?
N2 C28 C27 C26 2.0(18) . . . . ?
C32 C28 C27 C26 -178.6(11) . . . . ?
C26 C25 C24 C23 -173.9(13) . . . . ?
C29 C25 C24 C23 2.1(18) . . . . ?
C28 N2 C29 C25 6.2(16) . . . . ?
Pt1 N2 C29 C25 -157.1(9) . . . . ?
C28 N2 C29 C30 -173.1(10) . . . . ?
Pt1 N2 C29 C30 23.6(12) . . . . ?
C26 C25 C29 N2 -2.8(18) . . . . ?
C24 C25 C29 N2 -179.0(11) . . . . ?
C26 C25 C29 C30 176.5(11) . . . . ?
C24 C25 C29 C30 0.3(16) . . . . ?
N1 C30 C29 N2 -1.8(15) . . . . ?
C22 C30 C29 N2 174.5(10) . . . . ?
N1 C30 C29 C25 178.9(10) . . . . ?
C22 C30 C29 C25 -4.9(16) . . . . ?
C20 C21 C22 C23 -178.3(12) . . . . ?
C20 C21 C22 C30 0.7(17) . . . . ?
N1 C30 C22 C21 4.3(17) . . . . ?
C29 C30 C22 C21 -171.7(10) . . . . ?
N1 C30 C22 C23 -176.7(11) . . . . ?
C29 C30 C22 C23 7.4(17) . . . . ?
C2 C1 C6 C5 -5.4(15) . . . . ?
Pt1 C1 C6 C5 -179.4(8) . . . . ?
C2 C1 C6 C9 172.7(10) . . . . ?
Pt1 C1 C6 C9 -1.3(13) . . . . ?
C11 C10 C15 C14 0.8(14) . . . . ?
Pt1 C10 C15 C14 171.9(7) . . . . ?
C11 C10 C15 C18 179.3(9) . . . . ?
Pt1 C10 C15 C18 -9.6(13) . . . . ?
C1 C6 C5 C4 5.1(16) . . . . ?
C9 C6 C5 C4 -173.1(10) . . . . ?
C11 C12 C13 C14 -2.8(15) . . . . ?
C11 C12 C13 C17 177.5(9) . . . . ?
C6 C1 C2 C3 3.2(15) . . . . ?
Pt1 C1 C2 C3 176.4(8) . . . . ?
C6 C1 C2 C7 -174.8(9) . . . . ?
Pt1 C1 C2 C7 -1.6(16) . . . . ?
C1 C2 C3 C4 -0.6(17) . . . . ?
C7 C2 C3 C4 177.4(11) . . . . ?
C13 C12 C11 C10 3.2(15) . . . . ?
C13 C12 C11 C16 -173.7(9) . . . . ?
C15 C10 C11 C12 -2.1(14) . . . . ?
Pt1 C10 C11 C12 -173.1(7) . . . . ?
C15 C10 C11 C16 174.7(9) . . . . ?
Pt1 C10 C11 C16 3.6(13) . . . . ?
C10 C15 C14 C13 -0.6(15) . . . . ?
C18 C15 C14 C13 -179.2(9) . . . . ?
C12 C13 C14 C15 1.5(15) . . . . ?
C17 C13 C14 C15 -178.8(10) . . . . ?
C29 C25 C26 C27 -1.1(18) . . . . ?
C24 C25 C26 C27 175.0(12) . . . . ?
C28 C27 C26 C25 1.5(20) . . . . ?
C2 C3 C4 C5 0.0(18) . . . . ?
C2 C3 C4 C8 -177.2(11) . . . . ?
C6 C5 C4 C3 -2.2(17) . . . . ?
C6 C5 C4 C8 175.0(11) . . . . ?
C25 C24 C23 C22 0.4(19) . . . . ?
C21 C22 C23 C24 173.8(12) . . . . ?
C30 C22 C23 C24 -5.2(19) . . . . ?
